data_9000376
loop_
_publ_author_name
'Hazen, R. M.'
'Burnham, C. W.'

_publ_section_title
;
 The crystal structures of one-layer phlogopite and annite
;
_journal_name_full 'American Mineralogist'
_journal_page_first 889
_journal_page_last 900
_journal_volume 58
_journal_year 1973
_chemical_formula_sum 'Al1.048 Ba0.05 F1.3 H0.7 K0.77 Mg3 Na0.16 O10.7 Si2.952'
_chemical_name_mineral Fluorophlogopite
_space_group_IT_number 12
_symmetry_space_group_name_Hall '-C 2y'
_symmetry_space_group_name_H-M 'C 1 2/m 1'
_cell_angle_alpha 90
_cell_angle_beta 100.08
_cell_angle_gamma 90
_cell_formula_units_Z 2
_cell_length_a 5.3078
_cell_length_b 9.1901
_cell_length_c 10.1547
_cell_volume 487.692
_database_code_amcsd 0000385
_exptl_crystal_density_diffrn 2.869
_cod_original_formula_sum '(Al1.048 Si2.952) Mg3 K.77 Na.16 Ba.05 O10.7 (F1.3 H.7)'
_cod_database_code 9000376

loop_
_space_group_symop_operation_xyz
x,y,z
1/2+x,1/2+y,z
x,-y,z
1/2+x,1/2-y,z
-x,y,-z
1/2-x,1/2+y,-z
-x,-y,-z
1/2-x,1/2-y,-z

loop_
_atom_site_aniso_label
_atom_site_aniso_U_11
_atom_site_aniso_U_22
_atom_site_aniso_U_33
_atom_site_aniso_U_12
_atom_site_aniso_U_13
_atom_site_aniso_U_23
Al 0.00567 0.00471 0.01114 -0.00024 0.00106 -0.00047
Si 0.00567 0.00471 0.01114 -0.00024 0.00106 -0.00047
Mg1 0.00512 0.00385 0.01418 0.00000 0.00212 0.00000
Mg2 0.00512 0.00385 0.01469 0.00000 0.00185 0.00000
K 0.02836 0.02824 0.03595 0.00000 0.00344 0.00000
Na 0.02836 0.02824 0.03595 0.00000 0.00344 0.00000
Ba 0.02836 0.02824 0.03595 0.00000 0.00344 0.00000
O1 0.01439 0.01626 0.01924 -0.00462 0.00344 -0.00093
O2 0.02061 0.01112 0.01418 0.00000 -0.00026 0.00000
O3 0.00650 0.00471 0.01317 0.00000 0.00212 -0.00093
O-H 0.00844 0.00727 0.01469 0.00000 0.00212 0.00000
F 0.00844 0.00727 0.01469 0.00000 0.00212 0.00000

loop_
_atom_site_label
_atom_site_fract_x
_atom_site_fract_y
_atom_site_fract_z
_atom_site_occupancy
_atom_site_type_symbol
_atom_site_attached_hydrogens
Al 0.57520 0.16680 0.22540 0.26200 Al 0
Si 0.57520 0.16680 0.22540 0.73800 Si 0
Mg1 0.00000 0.50000 0.50000 1.00000 Mg 0
Mg2 0.00000 0.83150 0.50000 1.00000 Mg 0
K 0.00000 0.00000 0.00000 0.77000 K 0
Na 0.00000 0.00000 0.00000 0.16000 Na 0
Ba 0.00000 0.00000 0.00000 0.05000 Ba 0
O1 0.82480 0.23070 0.16770 1.00000 O 0
O2 0.51800 0.00000 0.16750 1.00000 O 0
O3 0.62970 0.16640 0.39020 1.00000 O 0
O-H 0.13300 0.00000 0.40080 0.35000 O 1
F 0.13300 0.00000 0.40080 0.65000 F 0

loop_
_cod_changelog_entry_id
_cod_changelog_entry_author
_cod_changelog_entry_date
_cod_changelog_entry_text
1
;cod-tools version 3.8.0
Id: cif_guess_AMCSD_atom_types 9574 2023-05-10 09:00:05Z saulius
;
2023-05-10T18:46:12+03:00
;Derived atom types and hydrogen counts
from atom names that follow the AMCSD naming convention
(Wat == water, O-H == hydroxyl).
;
2
;cod-tools version 3.10.1
Id: cif_fix_AMCSD_aniso_labels 10200 2024-08-01 14:09:44Z saulius
;
2024-08-02T12:19:42+03:00
;Changed the following '_atom_site_aniso_label' values:
'OH' -> 'O-H'
;

loop_
_cod_related_entry_id
_cod_related_entry_database
_cod_related_entry_code
1 AMCSD 0000385
